data_1001725
loop_
_publ_author_name
'Martin, C'
'Letouze, F'
'Maignan, A'
'Seshadri, R'
'Michel, C'
'Hervieu, M'
'Raveau, B'

_publ_section_title
;
The superconducting copper oxychromate Tl3 (Cr O4) Sr8 Cu4 O16 : long-
range ordering between thallium and chromium
;
_journal_coden_ASTM CMATEX
_journal_name_full 'Chemistry of Materials (1,1989-'
_journal_page_first 865
_journal_page_last 873
_journal_paper_doi 10.1021/cm950473i
_journal_volume 8
_journal_year 1996
_chemical_formula_structural 'Tl3 (Cr O4) Sr8 Cu4 O16'
_chemical_formula_sum 'Cr Cu4 O20 Sr8 Tl3'
_chemical_name_systematic
;
Thallium chromate strontium coppper oxide (3/1/8/4/16)
;
_space_group_IT_number 38
_symmetry_cell_setting orthorhombic
_symmetry_Int_Tables_number 38
_symmetry_space_group_name_Hall 'A 2 -2'
_symmetry_space_group_name_H-M 'A m m 2'
_cell_angle_alpha 90
_cell_angle_beta 90
_cell_angle_gamma 90
_cell_formula_units_Z 2
_cell_length_a 3.778(1)
_cell_length_b 15.244(1)
_cell_length_c 17.67699(100)
_cell_volume 1018.1
_refine_ls_R_factor_all 0.08
_cod_database_code 1001725

loop_
_symmetry_equiv_pos_as_xyz
x,y,z
-x,-y,z
-x,y,z
x,-y,z
x,1/2+y,1/2+z
-x,1/2-y,1/2+z
-x,1/2+y,1/2+z
x,1/2-y,1/2+z

loop_
_atom_site_label
_atom_site_type_symbol
_atom_site_symmetry_multiplicity
_atom_site_Wyckoff_symbol
_atom_site_fract_x
_atom_site_fract_y
_atom_site_fract_z
_atom_site_occupancy
_atom_site_attached_hydrogens
_atom_site_calc_flag
Tl1 Tl3+ 4 d 0. 0.218(1) 0. 1. 0 d
Tl2 Tl3+ 2 a 0. 0. 0. 1. 0 d
Cr1 Cr6+ 2 a 0. 0. 0.5 1. 0 d
Cu1 Cu2+ 2 a 0. 0. 0.7471(7) 1. 0 d
Cu2 Cu2+ 2 a 0. 0. 0.2529(7) 1. 0 d
Cu3 Cu2+ 4 d 0. 0.25 0.25 1. 0 d
Sr1 Sr2+ 4 e 0.5 0.121(4) 0.1523(3) 1. 0 d
Sr2 Sr2+ 4 e 0.5 0.366(4) 0.1474(3) 1. 0 d
Sr3 Sr2+ 4 e 0.5 0.134(4) 0.3526(3) 1. 0 d
Sr4 Sr2+ 4 e 0.5 0.378(4) 0.3477(3) 1. 0 d
O1 O2- 2 b 0.5 0. 0.267(2) 1. 0 d
O2 O2- 2 b 0.5 0. 0.733(2) 1. 0 d
O3 O2- 4 e 0.5 0.25 0.25 1. 0 d
O4 O2- 4 d 0. 0.125 0.2562(2) 1. 0 d
O5 O2- 4 d 0. 0.125 0.7438(2) 1. 0 d
O6 O2- 2 a 0. 0. 0.102(2) 1. 0 d
O7 O2- 2 a 0. 0. 0.430(2) 1. 0 d
O8 O2- 2 a 0. 0. 0.570(2) 1. 0 d
O9 O2- 2 a 0. 0. 0.898(2) 1. 0 d
O10 O2- 4 d 0. 0.25 0.108(1) 1. 0 d
O11 O2- 4 d 0. 0.25 0.892(1) 1. 0 d
O12 O2- 4 e 0.5 0.125 0. 1. 0 d
O13 O2- 4 e 0.5 0.109(3) 0.5 1. 0 d

loop_
_atom_type_symbol
_atom_type_oxidation_number
Tl3+ 3.000
Cr6+ 6.000
Cu2+ 2.250
Sr2+ 2.000
O2- -2.000
